data_4350439
loop_
_publ_author_name
'Meng, Xiang-Tai'
'Li, Qing-Shan'
'Xu, Feng-Bo'
'Song, Hai-Bin'
'Anson, Christopher E.'
'Zhang, Zheng-Zhi'

_publ_section_title
;
 Extended calix[4]arene analogues by two P-CuI-P bridges and anion
 encapsulation.
;
_journal_issue 20
_journal_name_full 'Inorganic chemistry'
_journal_page_first 7986
_journal_page_last 7987
_journal_paper_doi 10.1021/ic060892p
_journal_volume 45
_journal_year 2006
_chemical_formula_sum 'C101 H118 Cl8 Cu2 O14 P4'
_chemical_formula_weight 2090.51
_space_group_IT_number 56
_space_group_name_Hall '-P 2ab 2ac'
_space_group_name_H-M_alt 'P c c n'
_symmetry_cell_setting orthorhombic
_symmetry_space_group_name_H-M 'P c c n'
_atom_sites_solution_hydrogens geom
_atom_sites_solution_primary direct
_atom_sites_solution_secondary difmap
_audit_creation_method SHELXL-97
_cell_angle_alpha 90.00
_cell_angle_beta 90.00
_cell_angle_gamma 90.00
_cell_formula_units_Z 4
_cell_length_a 25.173(3)
_cell_length_b 19.367(2)
_cell_length_c 22.745(3)
_cell_measurement_reflns_used 4328
_cell_measurement_temperature 294(2)
_cell_measurement_theta_max 22.9
_cell_measurement_theta_min 2.3
_cell_volume 11089(2)
_computing_cell_refinement 'Bruker SMART'
_computing_data_collection 'Bruker SMART'
_computing_data_reduction 'Bruker SAINT'
_computing_molecular_graphics 'SHELXTL 5.1 (Bruker AXS Inc., 1997)'
_computing_publication_material 'SHELXTL 5.1 (Bruker AXS Inc., 1997)'
_computing_structure_refinement 'SHELXTL 5.1 (Bruker AXS Inc., 1997)'
_computing_structure_solution 'SHELXTL 5.1 (Bruker AXS Inc., 1997)'
_diffrn_ambient_temperature 294(2)
_diffrn_measured_fraction_theta_full 0.996
_diffrn_measured_fraction_theta_max 0.992
_diffrn_radiation_monochromator graphite
_diffrn_radiation_source 'fine-focus sealed tube'
_diffrn_radiation_type MoK\a
_diffrn_radiation_wavelength 0.71073
_diffrn_reflns_av_R_equivalents 0.0710
_diffrn_reflns_av_sigmaI/netI 0.0673
_diffrn_reflns_limit_h_max 30
_diffrn_reflns_limit_h_min -31
_diffrn_reflns_limit_k_max 18
_diffrn_reflns_limit_k_min -24
_diffrn_reflns_limit_l_max 27
_diffrn_reflns_limit_l_min -28
_diffrn_reflns_number 60839
_diffrn_reflns_theta_full 25.00
_diffrn_reflns_theta_max 26.46
_diffrn_reflns_theta_min 1.33
_exptl_absorpt_coefficient_mu 0.690
_exptl_absorpt_correction_T_max 0.9088
_exptl_absorpt_correction_T_min 0.8640
_exptl_absorpt_correction_type multi-scan
_exptl_absorpt_process_details sadabs
_exptl_crystal_colour colourless
_exptl_crystal_density_diffrn 1.252
_exptl_crystal_density_method 'not measured'
_exptl_crystal_description block
_exptl_crystal_F_000 4360
_exptl_crystal_size_max 0.28
_exptl_crystal_size_mid 0.24
_exptl_crystal_size_min 0.22
_platon_squeeze_details
; 
A.L. Spek, Acta Cryst., 1990, A46, C34
;
_refine_diff_density_max 0.527
_refine_diff_density_min -0.411
_refine_diff_density_rms 0.060
_refine_ls_extinction_method none
_refine_ls_goodness_of_fit_ref 0.999
_refine_ls_hydrogen_treatment mixed
_refine_ls_matrix_type full
_refine_ls_number_parameters 542
_refine_ls_number_reflns 11372
_refine_ls_number_restraints 2
_refine_ls_restrained_S_all 0.999
_refine_ls_R_factor_all 0.1258
_refine_ls_R_factor_gt 0.0650
_refine_ls_shift/su_max 0.002
_refine_ls_shift/su_mean 0.000
_refine_ls_structure_factor_coef Fsqd
_refine_ls_weighting_details 'calc w=1/[\s^2^(Fo^2^)+(0.0958P)^2^+0.0000P] where P=(Fo^2^+2Fc^2^)/3'
_refine_ls_weighting_scheme calc
_refine_ls_wR_factor_gt 0.1673
_refine_ls_wR_factor_ref 0.1883
_reflns_number_gt 5701
_reflns_number_total 11372
_reflns_threshold_expression >2sigma(I)
_cod_data_source_file ic060892psi20060731_110148.cif
_cod_data_source_block complex_1
_cod_original_cell_volume 11088(2)
_cod_database_code 4350439

loop_
_symmetry_equiv_pos_as_xyz
'x, y, z'
'-x+1/2, -y+1/2, z'
'-x, y+1/2, -z+1/2'
'x+1/2, -y, -z+1/2'
'-x, -y, -z'
'x-1/2, y-1/2, -z'
'x, -y-1/2, z-1/2'
'-x-1/2, y, z-1/2'

loop_
_atom_site_label
_atom_site_type_symbol
_atom_site_fract_x
_atom_site_fract_y
_atom_site_fract_z
_atom_site_U_iso_or_equiv
_atom_site_adp_type
_atom_site_occupancy
_atom_site_symmetry_multiplicity
_atom_site_calc_flag
_atom_site_refinement_flags
_atom_site_disorder_assembly
_atom_site_disorder_group
Cu1 Cu 0.400627(18) 0.68292(2) 0.20929(2) 0.05330(17) Uani 1 1 d . . .
O3 O 0.32646(13) 0.71264(16) 0.23832(16) 0.0812(10) Uani 1 1 d D . .
H31 H 0.320(2) 0.751(2) 0.219(2) 0.122 Uiso 1 1 d D . .
H32 H 0.314(2) 0.711(3) 0.2739(17) 0.122 Uiso 1 1 d D . .
P1 P 0.45471(4) 0.77434(5) 0.20160(4) 0.0501(3) Uani 1 1 d . . .
C1 C 0.49275(16) 0.7870(2) 0.26971(17) 0.0558(10) Uani 1 1 d . . .
C2 C 0.4776(2) 0.8321(3) 0.3125(2) 0.1019(18) Uani 1 1 d . . .
H2 H 0.4479 0.8597 0.3062 0.122 Uiso 1 1 calc R . .
C3 C 0.5049(3) 0.8382(4) 0.3647(3) 0.119(2) Uani 1 1 d . . .
H3 H 0.4934 0.8691 0.3933 0.142 Uiso 1 1 calc R . .
C4 C 0.5480(3) 0.7997(4) 0.3740(3) 0.111(2) Uani 1 1 d . . .
H4 H 0.5664 0.8034 0.4093 0.133 Uiso 1 1 calc R . .
C5 C 0.5646(3) 0.7556(4) 0.3323(3) 0.144(3) Uani 1 1 d . . .
H5 H 0.5946 0.7286 0.3389 0.173 Uiso 1 1 calc R . .
C6 C 0.5374(2) 0.7500(4) 0.2797(2) 0.113(2) Uani 1 1 d . . .
H6 H 0.5500 0.7203 0.2507 0.136 Uiso 1 1 calc R . .
C7 C 0.50623(15) 0.7712(2) 0.14533(17) 0.0570(10) Uani 1 1 d . . .
C8 C 0.54123(17) 0.8252(2) 0.1354(2) 0.0740(13) Uani 1 1 d . . .
H8 H 0.5393 0.8643 0.1590 0.089 Uiso 1 1 calc R . .
C9 C 0.5788(2) 0.8224(3) 0.0915(3) 0.0956(17) Uani 1 1 d . . .
H9 H 0.6017 0.8593 0.0854 0.115 Uiso 1 1 calc R . .
C10 C 0.5821(2) 0.7638(4) 0.0566(3) 0.1046(18) Uani 1 1 d . . .
H10 H 0.6074 0.7615 0.0269 0.126 Uiso 1 1 calc R . .
C11 C 0.5490(2) 0.7103(3) 0.0654(2) 0.0987(17) Uani 1 1 d . . .
H11 H 0.5515 0.6713 0.0416 0.118 Uiso 1 1 calc R . .
C12 C 0.51129(17) 0.7128(2) 0.1096(2) 0.0713(12) Uani 1 1 d . . .
H12 H 0.4890 0.6752 0.1157 0.086 Uiso 1 1 calc R . .
C13 C 0.42252(16) 0.85916(19) 0.18969(17) 0.0562(10) Uani 1 1 d . . .
H13A H 0.3994 0.8690 0.2227 0.067 Uiso 1 1 calc R . .
H13B H 0.4497 0.8947 0.1886 0.067 Uiso 1 1 calc R . .
C14 C 0.39074(15) 0.86251(18) 0.13422(17) 0.0511(9) Uani 1 1 d . . .
C15 C 0.41555(16) 0.87500(18) 0.08010(18) 0.0556(10) Uani 1 1 d . . .
H15 H 0.4519 0.8835 0.0798 0.067 Uiso 1 1 calc R . .
C16 C 0.38884(16) 0.8753(2) 0.02745(18) 0.0587(10) Uani 1 1 d . A .
C17 C 0.33440(17) 0.86224(19) 0.02920(18) 0.0578(10) Uani 1 1 d . . .
H17 H 0.3158 0.8606 -0.0061 0.069 Uiso 1 1 calc R . .
C18 C 0.30680(15) 0.85155(19) 0.08089(18) 0.0545(10) Uani 1 1 d . . .
C19 C 0.33569(16) 0.85082(18) 0.13341(17) 0.0514(9) Uani 1 1 d . . .
C20 C 0.41670(19) 0.8885(3) -0.0314(2) 0.0793(14) Uani 1 1 d . . .
C21A C 0.4786(3) 0.8785(5) -0.0273(4) 0.101(3) Uiso 0.64 1 d P A 1
H21A H 0.4920 0.9040 0.0058 0.152 Uiso 0.64 1 calc PR A 1
H21B H 0.4949 0.8951 -0.0627 0.152 Uiso 0.64 1 calc PR A 1
H21C H 0.4865 0.8304 -0.0223 0.152 Uiso 0.64 1 calc PR A 1
C22A C 0.3940(4) 0.8498(6) -0.0817(5) 0.125(4) Uiso 0.64 1 d P A 1
H22A H 0.4136 0.8606 -0.1168 0.188 Uiso 0.64 1 calc PR A 1
H22B H 0.3575 0.8625 -0.0869 0.188 Uiso 0.64 1 calc PR A 1
H22C H 0.3963 0.8011 -0.0741 0.188 Uiso 0.64 1 calc PR A 1
C23A C 0.4044(4) 0.9649(5) -0.0483(4) 0.107(3) Uiso 0.64 1 d P A 1
H23A H 0.4179 0.9952 -0.0184 0.161 Uiso 0.64 1 calc PR A 1
H23B H 0.3667 0.9710 -0.0517 0.161 Uiso 0.64 1 calc PR A 1
H23C H 0.4210 0.9756 -0.0852 0.161 Uiso 0.64 1 calc PR A 1
C21B C 0.4679(7) 0.9268(10) -0.0225(8) 0.118(6) Uiso 0.36 1 d P A 2
H21D H 0.4846 0.9344 -0.0598 0.177 Uiso 0.36 1 calc PR A 2
H21E H 0.4910 0.9001 0.0022 0.177 Uiso 0.36 1 calc PR A 2
H21F H 0.4608 0.9704 -0.0041 0.177 Uiso 0.36 1 calc PR A 2
C22B C 0.4173(7) 0.8197(8) -0.0663(7) 0.094(5) Uiso 0.36 1 d P A 2
H22D H 0.4347 0.8266 -0.1034 0.141 Uiso 0.36 1 calc PR A 2
H22E H 0.3815 0.8045 -0.0728 0.141 Uiso 0.36 1 calc PR A 2
H22F H 0.4362 0.7853 -0.0441 0.141 Uiso 0.36 1 calc PR A 2
C23B C 0.3795(8) 0.9259(11) -0.0742(9) 0.135(6) Uiso 0.36 1 d P A 2
H23D H 0.3976 0.9337 -0.1108 0.202 Uiso 0.36 1 calc PR A 2
H23E H 0.3690 0.9694 -0.0577 0.202 Uiso 0.36 1 calc PR A 2
H23F H 0.3485 0.8981 -0.0811 0.202 Uiso 0.36 1 calc PR A 2
O1 O 0.30968(11) 0.83734(14) 0.18670(12) 0.0626(7) Uani 1 1 d . . .
C24 C 0.28816(18) 0.8961(2) 0.21693(19) 0.0766(13) Uani 1 1 d . . .
H24A H 0.3148 0.9313 0.2199 0.115 Uiso 1 1 calc R . .
H24B H 0.2770 0.8825 0.2556 0.115 Uiso 1 1 calc R . .
H24C H 0.2582 0.9136 0.1955 0.115 Uiso 1 1 calc R . .
C25 C 0.24724(15) 0.84244(18) 0.08002(19) 0.0588(10) Uani 1 1 d . . .
H25A H 0.2373 0.8103 0.1108 0.071 Uiso 1 1 calc R . .
H25B H 0.2370 0.8222 0.0427 0.071 Uiso 1 1 calc R . .
C26 C 0.21661(14) 0.90935(17) 0.08864(15) 0.0480(9) Uani 1 1 d . . .
C27 C 0.24053(16) 0.97345(18) 0.08102(17) 0.0561(10) Uani 1 1 d . . .
H27 H 0.2757 0.9754 0.0686 0.067 Uiso 1 1 calc R . .
C28 C 0.21303(17) 1.03540(19) 0.09159(17) 0.0567(10) Uani 1 1 d . B .
C29 C 0.16135(17) 1.03061(19) 0.11019(17) 0.0563(10) Uani 1 1 d . . .
H29 H 0.1426 1.0710 0.1180 0.068 Uiso 1 1 calc R . .
C30 C 0.13568(14) 0.96681(18) 0.11791(15) 0.0462(9) Uani 1 1 d . . .
C31 C 0.16370(14) 0.90753(17) 0.10572(15) 0.0435(8) Uani 1 1 d . . .
C32 C 0.24041(19) 1.1055(2) 0.0839(2) 0.0794(14) Uani 1 1 d . . .
C33A C 0.2045(5) 1.1647(6) 0.0867(6) 0.110(4) Uiso 0.50 1 d P B 1
H33A H 0.1789 1.1616 0.0555 0.165 Uiso 0.50 1 calc PR B 1
H33B H 0.2246 1.2066 0.0825 0.165 Uiso 0.50 1 calc PR B 1
H33C H 0.1865 1.1649 0.1239 0.165 Uiso 0.50 1 calc PR B 1
C34A C 0.2688(5) 1.1087(6) 0.0200(6) 0.114(4) Uiso 0.50 1 d P B 1
H34A H 0.2937 1.0714 0.0165 0.171 Uiso 0.50 1 calc PR B 1
H34B H 0.2870 1.1519 0.0158 0.171 Uiso 0.50 1 calc PR B 1
H34C H 0.2423 1.1045 -0.0102 0.171 Uiso 0.50 1 calc PR B 1
C35A C 0.2795(5) 1.1138(7) 0.1319(6) 0.117(4) Uiso 0.50 1 d P B 1
H35A H 0.3037 1.0754 0.1316 0.176 Uiso 0.50 1 calc PR B 1
H35B H 0.2613 1.1154 0.1689 0.176 Uiso 0.50 1 calc PR B 1
H35C H 0.2990 1.1559 0.1262 0.176 Uiso 0.50 1 calc PR B 1
C33B C 0.2042(4) 1.1555(5) 0.0489(5) 0.077(3) Uiso 0.50 1 d P B 2
H33D H 0.1699 1.1579 0.0673 0.115 Uiso 0.50 1 calc PR B 2
H33E H 0.2003 1.1390 0.0093 0.115 Uiso 0.50 1 calc PR B 2
H33F H 0.2199 1.2007 0.0483 0.115 Uiso 0.50 1 calc PR B 2
C34B C 0.2931(5) 1.1033(6) 0.0559(6) 0.107(4) Uiso 0.50 1 d P B 2
H34D H 0.3072 1.1493 0.0534 0.161 Uiso 0.50 1 calc PR B 2
H34E H 0.2898 1.0842 0.0171 0.161 Uiso 0.50 1 calc PR B 2
H34F H 0.3165 1.0751 0.0789 0.161 Uiso 0.50 1 calc PR B 2
C35B C 0.2457(6) 1.1398(7) 0.1478(6) 0.126(4) Uiso 0.50 1 d P B 2
H35D H 0.2114 1.1408 0.1664 0.189 Uiso 0.50 1 calc PR B 2
H35E H 0.2589 1.1861 0.1439 0.189 Uiso 0.50 1 calc PR B 2
H35F H 0.2698 1.1132 0.1713 0.189 Uiso 0.50 1 calc PR B 2
O2 O 0.13807(9) 0.84377(11) 0.11231(10) 0.0480(6) Uani 1 1 d . . .
C36 C 0.12058(17) 0.8152(2) 0.05696(17) 0.0625(11) Uani 1 1 d . . .
H36A H 0.0975 0.8475 0.0377 0.094 Uiso 1 1 calc R . .
H36B H 0.1018 0.7728 0.0640 0.094 Uiso 1 1 calc R . .
H36C H 0.1509 0.8062 0.0324 0.094 Uiso 1 1 calc R . .
C37 C 0.07915(14) 0.96583(19) 0.14090(16) 0.0518(9) Uani 1 1 d . . .
H37A H 0.0570 0.9387 0.1148 0.062 Uiso 1 1 calc R . .
H37B H 0.0652 1.0125 0.1419 0.062 Uiso 1 1 calc R . .
P2 P 0.07745(4) 0.92846(5) 0.21528(4) 0.0466(3) Uani 1 1 d . . .
C38 C 0.11981(15) 0.98685(19) 0.25618(16) 0.0533(10) Uani 1 1 d . . .
C39 C 0.16273(17) 0.9610(2) 0.28603(19) 0.0716(12) Uani 1 1 d . . .
H39 H 0.1681 0.9135 0.2872 0.086 Uiso 1 1 calc R . .
C40 C 0.1985(2) 1.0043(3) 0.3146(2) 0.1003(18) Uani 1 1 d . . .
H40 H 0.2278 0.9861 0.3342 0.120 Uiso 1 1 calc R . .
C41 C 0.1900(2) 1.0739(3) 0.3135(3) 0.1032(19) Uani 1 1 d . . .
H41 H 0.2134 1.1033 0.3328 0.124 Uiso 1 1 calc R . .
C42 C 0.1468(2) 1.1012(3) 0.2837(3) 0.0946(16) Uani 1 1 d . . .
H42 H 0.1414 1.1486 0.2823 0.113 Uiso 1 1 calc R . .
C43 C 0.11222(19) 1.0573(2) 0.2563(2) 0.0760(13) Uani 1 1 d . . .
H43 H 0.0827 1.0755 0.2372 0.091 Uiso 1 1 calc R . .
C44 C 0.01028(15) 0.94490(19) 0.24150(17) 0.0525(10) Uani 1 1 d . . .
C45 C 0.0004(2) 0.9453(3) 0.3009(2) 0.0907(16) Uani 1 1 d . . .
H45 H 0.0288 0.9425 0.3269 0.109 Uiso 1 1 calc R . .
C46 C -0.0506(2) 0.9499(3) 0.3232(3) 0.114(2) Uani 1 1 d . . .
H46 H -0.0564 0.9489 0.3636 0.137 Uiso 1 1 calc R . .
C47 C -0.0920(2) 0.9559(3) 0.2856(3) 0.0896(16) Uani 1 1 d . . .
H47 H -0.1265 0.9580 0.3002 0.108 Uiso 1 1 calc R . .
C48 C -0.0834(2) 0.9588(3) 0.2277(3) 0.0981(17) Uani 1 1 d . . .
H48 H -0.1119 0.9649 0.2021 0.118 Uiso 1 1 calc R . .
C49 C -0.03234(17) 0.9528(3) 0.2055(2) 0.0807(14) Uani 1 1 d . . .
H49 H -0.0271 0.9543 0.1651 0.097 Uiso 1 1 calc R . .
Cl1 Cl 0.2544(4) 0.7563(6) 0.37880(18) 0.176(3) Uani 0.50 1 d P . .
O11 O 0.2716(3) 0.6977(3) 0.3512(3) 0.195(2) Uiso 1 1 d . . .
O12 O 0.2671(3) 0.7692(5) 0.4344(4) 0.135(3) Uiso 0.50 1 d P . .
O13 O 0.3103(10) 0.7828(12) 0.3598(10) 0.331(11) Uiso 0.50 1 d P . .
Cl2 Cl 0.0105(2) 1.0153(3) -0.0006(3) 0.1002(16) Uani 0.50 1 d P . .
O21 O 0.0530(4) 1.0458(5) 0.0238(4) 0.131(3) Uiso 0.50 1 d P . .
O22 O -0.0277(3) 1.0632(5) -0.0087(4) 0.122(3) Uiso 0.50 1 d P . .
O23 O 0.0228(5) 1.0260(8) -0.0557(6) 0.176(5) Uiso 0.50 1 d P . .
O24 O -0.0163(7) 1.0205(9) 0.0537(8) 0.231(7) Uiso 0.50 1 d P . .

loop_
_atom_site_aniso_label
_atom_site_aniso_U_11
_atom_site_aniso_U_22
_atom_site_aniso_U_33
_atom_site_aniso_U_23
_atom_site_aniso_U_13
_atom_site_aniso_U_12
Cu1 0.0546(3) 0.0438(3) 0.0615(3) -0.0047(2) 0.0066(2) -0.0027(2)
O3 0.079(2) 0.064(2) 0.100(3) 0.0188(19) 0.0386(19) 0.0190(17)
P1 0.0512(6) 0.0467(6) 0.0525(6) -0.0067(4) -0.0028(5) -0.0066(4)
C1 0.058(3) 0.058(2) 0.051(2) -0.0023(19) -0.0058(19) -0.013(2)
C2 0.126(5) 0.115(4) 0.065(3) -0.015(3) -0.015(3) 0.036(4)
C3 0.156(6) 0.131(5) 0.069(4) -0.029(3) -0.020(4) 0.016(5)
C4 0.122(5) 0.145(6) 0.067(4) 0.003(4) -0.037(4) -0.040(4)
C5 0.118(5) 0.208(8) 0.107(5) -0.030(5) -0.055(4) 0.042(5)
C6 0.110(4) 0.139(5) 0.090(4) -0.030(4) -0.039(3) 0.040(4)
C7 0.055(2) 0.064(3) 0.053(2) -0.005(2) -0.0031(18) -0.006(2)
C8 0.062(3) 0.073(3) 0.086(3) -0.008(2) 0.008(2) -0.017(2)
C9 0.064(3) 0.115(5) 0.107(4) 0.005(4) 0.014(3) -0.026(3)
C10 0.082(4) 0.136(6) 0.096(4) -0.002(4) 0.030(3) -0.007(4)
C11 0.097(4) 0.110(4) 0.089(4) -0.028(3) 0.029(3) 0.010(4)
C12 0.067(3) 0.072(3) 0.075(3) -0.015(2) 0.003(2) -0.007(2)
C13 0.060(2) 0.053(2) 0.056(2) -0.0035(18) 0.002(2) 0.0008(19)
C14 0.056(3) 0.042(2) 0.055(2) -0.0018(17) 0.0009(19) 0.0013(17)
C15 0.051(2) 0.052(2) 0.064(3) 0.0050(19) 0.004(2) -0.0033(18)
C16 0.058(3) 0.061(3) 0.057(3) 0.005(2) 0.008(2) -0.0042(19)
C17 0.061(3) 0.058(3) 0.054(2) 0.0068(19) -0.006(2) -0.001(2)
C18 0.053(2) 0.048(2) 0.063(3) 0.0046(19) 0.002(2) -0.0007(18)
C19 0.059(3) 0.041(2) 0.054(2) 0.0027(18) 0.008(2) 0.0008(18)
C20 0.071(3) 0.102(4) 0.064(3) 0.013(3) -0.006(2) -0.018(3)
O1 0.0702(18) 0.0571(17) 0.0604(17) 0.0060(13) 0.0199(14) 0.0064(13)
C24 0.086(3) 0.072(3) 0.072(3) -0.007(2) 0.010(2) 0.018(3)
C25 0.053(2) 0.044(2) 0.080(3) 0.005(2) 0.004(2) 0.0008(18)
C26 0.052(2) 0.042(2) 0.050(2) 0.0043(17) -0.0021(17) -0.0031(17)
C27 0.055(2) 0.049(2) 0.065(3) 0.0066(19) 0.0032(19) -0.0053(19)
C28 0.064(3) 0.041(2) 0.064(3) 0.0084(18) -0.004(2) -0.0075(19)
C29 0.066(3) 0.044(2) 0.059(2) 0.0026(18) 0.001(2) 0.0018(19)
C30 0.053(2) 0.042(2) 0.043(2) 0.0097(16) -0.0041(17) 0.0001(17)
C31 0.050(2) 0.036(2) 0.044(2) 0.0066(16) -0.0052(17) -0.0067(17)
C32 0.075(3) 0.045(2) 0.118(4) 0.010(2) 0.002(3) 0.002(2)
O2 0.0538(15) 0.0400(13) 0.0501(15) 0.0020(11) -0.0009(12) -0.0086(11)
C36 0.067(3) 0.064(3) 0.056(2) -0.002(2) -0.007(2) -0.018(2)
C37 0.053(2) 0.048(2) 0.054(2) 0.0089(17) -0.0033(18) 0.0019(17)
P2 0.0484(6) 0.0446(5) 0.0468(6) 0.0045(4) -0.0025(4) 0.0026(4)
C38 0.056(2) 0.050(2) 0.054(2) -0.0081(18) 0.0031(19) 0.0001(19)
C39 0.067(3) 0.070(3) 0.078(3) -0.019(2) -0.014(2) 0.000(2)
C40 0.075(3) 0.101(4) 0.125(5) -0.036(4) -0.036(3) -0.001(3)
C41 0.093(4) 0.099(5) 0.117(5) -0.046(4) 0.003(4) -0.035(4)
C42 0.095(4) 0.062(3) 0.126(5) -0.018(3) 0.008(4) -0.005(3)
C43 0.083(3) 0.052(3) 0.093(4) -0.009(2) 0.000(3) -0.001(2)
C44 0.053(2) 0.046(2) 0.058(3) 0.0101(18) -0.005(2) 0.0042(18)
C45 0.066(3) 0.139(5) 0.067(3) 0.018(3) 0.011(2) 0.020(3)
C46 0.093(4) 0.158(6) 0.091(4) 0.035(4) 0.037(4) 0.030(4)
C47 0.059(3) 0.087(4) 0.123(5) 0.013(3) 0.023(3) 0.008(2)
C48 0.059(3) 0.132(5) 0.103(5) 0.010(4) -0.003(3) 0.013(3)
C49 0.057(3) 0.115(4) 0.070(3) 0.006(3) 0.002(2) 0.001(3)
Cl1 0.243(5) 0.166(4) 0.118(3) -0.042(5) -0.113(5) 0.098(4)
Cl2 0.098(5) 0.135(6) 0.0686(15) -0.006(3) -0.021(3) 0.019(3)

loop_
_atom_type_symbol
_atom_type_description
_atom_type_scat_dispersion_real
_atom_type_scat_dispersion_imag
_atom_type_scat_source
C C 0.0033 0.0016 'International Tables Vol C Tables 4.2.6.8 and 6.1.1.4'
H H 0.0000 0.0000 'International Tables Vol C Tables 4.2.6.8 and 6.1.1.4'
O O 0.0106 0.0060 'International Tables Vol C Tables 4.2.6.8 and 6.1.1.4'
Cl Cl 0.1484 0.1585 'International Tables Vol C Tables 4.2.6.8 and 6.1.1.4'
P P 0.1023 0.0942 'International Tables Vol C Tables 4.2.6.8 and 6.1.1.4'
Cu Cu 0.3201 1.2651 'International Tables Vol C Tables 4.2.6.8 and 6.1.1.4'

loop_
_geom_angle_atom_site_label_1
_geom_angle_atom_site_label_2
_geom_angle_atom_site_label_3
_geom_angle
_geom_angle_site_symmetry_1
_geom_angle_site_symmetry_3
O3 Cu1 P2 118.32(9) . 2_565
O3 Cu1 P1 110.77(10) . .
P2 Cu1 P1 128.21(4) 2_565 .
O3 Cu1 O2 89.27(12) . 2_565
P2 Cu1 O2 87.12(6) 2_565 2_565
P1 Cu1 O2 109.62(6) . 2_565
Cu1 O3 H31 103(4) . .
Cu1 O3 H32 128(4) . .
H31 O3 H32 116(5) . .
C7 P1 C1 103.04(18) . .
C7 P1 C13 103.76(18) . .
C1 P1 C13 103.50(18) . .
C7 P1 Cu1 117.46(13) . .
C1 P1 Cu1 110.85(13) . .
C13 P1 Cu1 116.52(14) . .
C6 C1 C2 116.9(4) . .
C6 C1 P1 120.3(4) . .
C2 C1 P1 122.8(4) . .
C1 C2 C3 122.1(5) . .
C1 C2 H2 119.0 . .
C3 C2 H2 119.0 . .
C4 C3 C2 119.7(6) . .
C4 C3 H3 120.2 . .
C2 C3 H3 120.2 . .
C3 C4 C5 119.8(6) . .
C3 C4 H4 120.1 . .
C5 C4 H4 120.1 . .
C4 C5 C6 120.4(6) . .
C4 C5 H5 119.8 . .
C6 C5 H5 119.8 . .
C1 C6 C5 121.1(6) . .
C1 C6 H6 119.5 . .
C5 C6 H6 119.5 . .
C8 C7 C12 117.2(4) . .
C8 C7 P1 122.8(3) . .
C12 C7 P1 119.9(3) . .
C9 C8 C7 121.7(4) . .
C9 C8 H8 119.1 . .
C7 C8 H8 119.1 . .
C8 C9 C10 119.2(5) . .
C8 C9 H9 120.4 . .
C10 C9 H9 120.4 . .
C11 C10 C9 120.6(5) . .
C11 C10 H10 119.7 . .
C9 C10 H10 119.7 . .
C10 C11 C12 120.4(5) . .
C10 C11 H11 119.8 . .
C12 C11 H11 119.8 . .
C11 C12 C7 120.9(4) . .
C11 C12 H12 119.6 . .
C7 C12 H12 119.6 . .
C14 C13 P1 113.3(3) . .
C14 C13 H13A 108.9 . .
P1 C13 H13A 108.9 . .
C14 C13 H13B 108.9 . .
P1 C13 H13B 108.9 . .
H13A C13 H13B 107.7 . .
C15 C14 C19 117.1(3) . .
C15 C14 C13 120.7(4) . .
C19 C14 C13 122.1(3) . .
C16 C15 C14 123.3(4) . .
C16 C15 H15 118.4 . .
C14 C15 H15 118.4 . .
C15 C16 C17 117.1(4) . .
C15 C16 C20 122.5(4) . .
C17 C16 C20 120.4(4) . .
C18 C17 C16 123.1(4) . .
C18 C17 H17 118.5 . .
C16 C17 H17 118.5 . .
C17 C18 C19 117.8(4) . .
C17 C18 C25 120.4(4) . .
C19 C18 C25 121.8(4) . .
C18 C19 O1 119.8(3) . .
C18 C19 C14 121.5(3) . .
O1 C19 C14 118.7(3) . .
C22A C20 C21B 133.2(9) . .
C22A C20 C16 114.5(5) . .
C21B C20 C16 111.0(8) . .
C22A C20 C23B 60.9(9) . .
C21B C20 C23B 112.1(11) . .
C16 C20 C23B 110.7(8) . .
C22A C20 C22B 34.3(6) . .
C21B C20 C22B 119.0(10) . .
C16 C20 C22B 108.0(7) . .
C23B C20 C22B 95.0(11) . .
C22A C20 C23A 102.3(7) . .
C21B C20 C23A 74.6(9) . .
C16 C20 C23A 106.4(5) . .
C23B C20 C23A 43.4(8) . .
C22B C20 C23A 133.7(8) . .
C22A C20 C21A 111.4(7) . .
C21B C20 C21A 37.1(7) . .
C16 C20 C21A 112.4(5) . .
C23B C20 C21A 134.5(9) . .
C22B C20 C21A 85.1(8) . .
C23A C20 C21A 109.2(6) . .
C20 C21A H21A 109.5 . .
C20 C21A H21B 109.5 . .
H21A C21A H21B 109.5 . .
C20 C21A H21C 109.5 . .
H21A C21A H21C 109.5 . .
H21B C21A H21C 109.5 . .
C20 C22A H22A 109.5 . .
C20 C22A H22B 109.5 . .
H22A C22A H22B 109.5 . .
C20 C22A H22C 109.5 . .
H22A C22A H22C 109.5 . .
H22B C22A H22C 109.5 . .
C20 C23A H23A 109.5 . .
C20 C23A H23B 109.5 . .
H23A C23A H23B 109.5 . .
C20 C23A H23C 109.5 . .
H23A C23A H23C 109.5 . .
H23B C23A H23C 109.5 . .
C20 C21B H21D 109.5 . .
C20 C21B H21E 109.5 . .
H21D C21B H21E 109.5 . .
C20 C21B H21F 109.5 . .
H21D C21B H21F 109.5 . .
H21E C21B H21F 109.5 . .
C20 C22B H22D 109.5 . .
C20 C22B H22E 109.5 . .
H22D C22B H22E 109.5 . .
C20 C22B H22F 109.5 . .
H22D C22B H22F 109.5 . .
H22E C22B H22F 109.5 . .
C20 C23B H23D 109.5 . .
C20 C23B H23E 109.5 . .
H23D C23B H23E 109.5 . .
C20 C23B H23F 109.5 . .
H23D C23B H23F 109.5 . .
H23E C23B H23F 109.5 . .
C19 O1 C24 116.3(3) . .
O1 C24 H24A 109.5 . .
O1 C24 H24B 109.5 . .
H24A C24 H24B 109.5 . .
O1 C24 H24C 109.5 . .
H24A C24 H24C 109.5 . .
H24B C24 H24C 109.5 . .
C18 C25 C26 113.7(3) . .
C18 C25 H25A 108.8 . .
C26 C25 H25A 108.8 . .
C18 C25 H25B 108.8 . .
C26 C25 H25B 108.8 . .
H25A C25 H25B 107.7 . .
C31 C26 C27 118.2(3) . .
C31 C26 C25 120.1(3) . .
C27 C26 C25 121.7(3) . .
C26 C27 C28 121.8(4) . .
C26 C27 H27 119.1 . .
C28 C27 H27 119.1 . .
C29 C28 C27 117.5(3) . .
C29 C28 C32 121.5(4) . .
C27 C28 C32 121.0(4) . .
C28 C29 C30 122.3(3) . .
C28 C29 H29 118.9 . .
C30 C29 H29 118.9 . .
C31 C30 C29 118.2(3) . .
C31 C30 C37 122.7(3) . .
C29 C30 C37 119.1(3) . .
C30 C31 C26 121.8(3) . .
C30 C31 O2 118.5(3) . .
C26 C31 O2 119.6(3) . .
C33A C32 C34B 126.7(8) . .
C33A C32 C35A 107.1(8) . .
C34B C32 C35A 73.9(7) . .
C33A C32 C28 114.4(6) . .
C34B C32 C28 115.4(6) . .
C35A C32 C28 108.2(6) . .
C33A C32 C33B 33.7(5) . .
C34B C32 C33B 109.0(7) . .
C35A C32 C33B 134.6(7) . .
C28 C32 C33B 110.3(5) . .
C33A C32 C35B 71.7(7) . .
C34B C32 C35B 109.3(8) . .
C35A C32 C35B 39.7(6) . .
C28 C32 C35B 107.5(6) . .
C33B C32 C35B 104.8(7) . .
C33A C32 C34A 106.3(7) . .
C34B C32 C34A 38.3(6) . .
C35A C32 C34A 111.4(8) . .
C28 C32 C34A 109.5(5) . .
C33B C32 C34A 77.0(6) . .
C35B C32 C34A 139.5(7) . .
C32 C33A H33A 109.5 . .
C32 C33A H33B 109.5 . .
H33A C33A H33B 109.5 . .
C32 C33A H33C 109.5 . .
H33A C33A H33C 109.5 . .
H33B C33A H33C 109.5 . .
C32 C34A H34A 109.5 . .
C32 C34A H34B 109.5 . .
H34A C34A H34B 109.5 . .
C32 C34A H34C 109.5 . .
H34A C34A H34C 109.5 . .
H34B C34A H34C 109.5 . .
C32 C35A H35A 109.5 . .
C32 C35A H35B 109.5 . .
H35A C35A H35B 109.5 . .
C32 C35A H35C 109.5 . .
H35A C35A H35C 109.5 . .
H35B C35A H35C 109.5 . .
C32 C33B H33D 109.5 . .
C32 C33B H33E 109.5 . .
H33D C33B H33E 109.5 . .
C32 C33B H33F 109.5 . .
H33D C33B H33F 109.5 . .
H33E C33B H33F 109.5 . .
C32 C34B H34D 109.5 . .
C32 C34B H34E 109.5 . .
H34D C34B H34E 109.5 . .
C32 C34B H34F 109.5 . .
H34D C34B H34F 109.5 . .
H34E C34B H34F 109.5 . .
C32 C35B H35D 109.5 . .
C32 C35B H35E 109.5 . .
H35D C35B H35E 109.5 . .
C32 C35B H35F 109.5 . .
H35D C35B H35F 109.5 . .
H35E C35B H35F 109.5 . .
C31 O2 C36 112.6(3) . .
C31 O2 Cu1 117.53(19) . 2_565
C36 O2 Cu1 125.4(2) . 2_565
O2 C36 H36A 109.5 . .
O2 C36 H36B 109.5 . .
H36A C36 H36B 109.5 . .
O2 C36 H36C 109.5 . .
H36A C36 H36C 109.5 . .
H36B C36 H36C 109.5 . .
C30 C37 P2 110.1(2) . .
C30 C37 H37A 109.6 . .
P2 C37 H37A 109.6 . .
C30 C37 H37B 109.6 . .
P2 C37 H37B 109.6 . .
H37A C37 H37B 108.2 . .
C38 P2 C44 105.63(18) . .
C38 P2 C37 102.29(18) . .
C44 P2 C37 104.70(17) . .
C38 P2 Cu1 119.30(13) . 2_565
C44 P2 Cu1 114.76(12) . 2_565
C37 P2 Cu1 108.56(13) . 2_565
C39 C38 C43 118.0(4) . .
C39 C38 P2 119.4(3) . .
C43 C38 P2 122.5(3) . .
C38 C39 C40 121.5(4) . .
C38 C39 H39 119.3 . .
C40 C39 H39 119.3 . .
C41 C40 C39 119.0(5) . .
C41 C40 H40 120.5 . .
C39 C40 H40 120.5 . .
C40 C41 C42 120.6(5) . .
C40 C41 H41 119.7 . .
C42 C41 H41 119.7 . .
C43 C42 C41 119.1(5) . .
C43 C42 H42 120.5 . .
C41 C42 H42 120.5 . .
C42 C43 C38 121.9(5) . .
C42 C43 H43 119.1 . .
C38 C43 H43 119.1 . .
C49 C44 C45 116.7(4) . .
C49 C44 P2 123.8(3) . .
C45 C44 P2 119.4(3) . .
C44 C45 C46 121.9(5) . .
C44 C45 H45 119.1 . .
C46 C45 H45 119.1 . .
C47 C46 C45 119.3(5) . .
C47 C46 H46 120.3 . .
C45 C46 H46 120.3 . .
C48 C47 C46 120.2(5) . .
C48 C47 H47 119.9 . .
C46 C47 H47 119.9 . .
C47 C48 C49 120.3(5) . .
C47 C48 H48 119.8 . .
C49 C48 H48 119.8 . .
C44 C49 C48 121.5(5) . .
C44 C49 H49 119.2 . .
C48 C49 H49 119.2 . .
O11 Cl1 O12 117.6(9) 2_565 .
O11 Cl1 O11 121.2(6) 2_565 .
O12 Cl1 O11 121.0(7) . .
O11 Cl1 O13 95.6(12) 2_565 .
O12 Cl1 O13 89.2(10) . .
O11 Cl1 O13 81.9(10) . .
O23 Cl2 O21 97.8(7) . .
O23 Cl2 O22 86.0(8) . .
O21 Cl2 O22 108.8(7) . .
O23 Cl2 O24 160.4(12) . .
O21 Cl2 O24 89.3(9) . .
O22 Cl2 O24 74.4(8) . .

loop_
_geom_bond_atom_site_label_1
_geom_bond_atom_site_label_2
_geom_bond_distance
_geom_bond_site_symmetry_2
Cu1 O3 2.062(3) .
Cu1 P2 2.2306(11) 2_565
Cu1 P1 2.2404(10) .
Cu1 O2 2.466(2) 2_565
O3 H31 0.87(3) .
O3 H32 0.87(3) .
P1 C7 1.823(4) .
P1 C1 1.838(4) .
P1 C13 1.852(4) .
C1 C6 1.351(6) .
C1 C2 1.362(6) .
C2 C3 1.377(7) .
C2 H2 0.9300 .
C3 C4 1.332(8) .
C3 H3 0.9300 .
C4 C5 1.344(9) .
C4 H4 0.9300 .
C5 C6 1.383(8) .
C5 H5 0.9300 .
C6 H6 0.9300 .
C7 C8 1.385(5) .
C7 C12 1.399(5) .
C8 C9 1.376(7) .
C8 H8 0.9300 .
C9 C10 1.388(7) .
C9 H9 0.9300 .
C10 C11 1.344(7) .
C10 H10 0.9300 .
C11 C12 1.384(6) .
C11 H11 0.9300 .
C12 H12 0.9300 .
C13 C14 1.495(5) .
C13 H13A 0.9700 .
C13 H13B 0.9700 .
C14 C15 1.401(5) .
C14 C19 1.404(5) .
C15 C16 1.373(5) .
C15 H15 0.9300 .
C16 C17 1.394(5) .
C16 C20 1.532(6) .
C17 C18 1.381(5) .
C17 H17 0.9300 .
C18 C19 1.399(5) .
C18 C25 1.510(5) .
C19 O1 1.402(4) .
C20 C22A 1.483(11) .
C20 C21B 1.501(17) .
C20 C23B 1.535(19) .
C20 C22B 1.552(15) .
C20 C23A 1.561(10) .
C20 C21A 1.572(9) .
C21A H21A 0.9600 .
C21A H21B 0.9600 .
C21A H21C 0.9600 .
C22A H22A 0.9600 .
C22A H22B 0.9600 .
C22A H22C 0.9600 .
C23A H23A 0.9600 .
C23A H23B 0.9600 .
C23A H23C 0.9600 .
C21B H21D 0.9600 .
C21B H21E 0.9600 .
C21B H21F 0.9600 .
C22B H22D 0.9600 .
C22B H22E 0.9600 .
C22B H22F 0.9600 .
C23B H23D 0.9600 .
C23B H23E 0.9600 .
C23B H23F 0.9600 .
O1 C24 1.435(5) .
C24 H24A 0.9600 .
C24 H24B 0.9600 .
C24 H24C 0.9600 .
C25 C26 1.521(5) .
C25 H25A 0.9700 .
C25 H25B 0.9700 .
C26 C31 1.388(5) .
C26 C27 1.391(5) .
C27 C28 1.406(5) .
C27 H27 0.9300 .
C28 C29 1.371(5) .
C28 C32 1.532(5) .
C29 C30 1.405(5) .
C29 H29 0.9300 .
C30 C31 1.376(5) .
C30 C37 1.516(5) .
C31 O2 1.401(4) .
C32 C33A 1.462(12) .
C32 C34B 1.471(12) .
C32 C35A 1.478(13) .
C32 C33B 1.551(10) .
C32 C35B 1.603(13) .
C32 C34A 1.621(13) .
C33A H33A 0.9600 .
C33A H33B 0.9600 .
C33A H33C 0.9600 .
C34A H34A 0.9600 .
C34A H34B 0.9600 .
C34A H34C 0.9600 .
C35A H35A 0.9600 .
C35A H35B 0.9600 .
C35A H35C 0.9600 .
C33B H33D 0.9600 .
C33B H33E 0.9600 .
C33B H33F 0.9600 .
C34B H34D 0.9600 .
C34B H34E 0.9600 .
C34B H34F 0.9600 .
C35B H35D 0.9600 .
C35B H35E 0.9600 .
C35B H35F 0.9600 .
O2 C36 1.444(4) .
O2 Cu1 2.466(2) 2_565
C36 H36A 0.9600 .
C36 H36B 0.9600 .
C36 H36C 0.9600 .
C37 P2 1.841(4) .
C37 H37A 0.9700 .
C37 H37B 0.9700 .
P2 C38 1.811(4) .
P2 C44 1.821(4) .
P2 Cu1 2.2307(11) 2_565
C38 C39 1.370(6) .
C38 C43 1.377(5) .
C39 C40 1.391(6) .
C39 H39 0.9300 .
C40 C41 1.365(7) .
C40 H40 0.9300 .
C41 C42 1.385(7) .
C41 H41 0.9300 .
C42 C43 1.367(6) .
C42 H42 0.9300 .
C43 H43 0.9300 .
C44 C49 1.358(5) .
C44 C45 1.375(6) .
C45 C46 1.384(7) .
C45 H45 0.9300 .
C46 C47 1.352(7) .
C46 H46 0.9300 .
C47 C48 1.337(7) .
C47 H47 0.9300 .
C48 C49 1.386(6) .
C48 H48 0.9300 .
C49 H49 0.9300 .
Cl1 Cl1 0.33(2) 2_565
Cl1 O11 1.271(11) 2_565
Cl1 O12 1.327(9) .
Cl1 O11 1.369(11) .
Cl1 O13 1.56(3) .
Cl2 O23 1.306(16) .
Cl2 O21 1.342(11) .
Cl2 O22 1.347(12) .
Cl2 O24 1.40(2) 5_575
Cl2 O24 1.41(2) .
Cl2 O22 1.596(12) 5_575
Cl2 O23 1.727(16) 5_575
Cl2 O21 2.056(10) 5_575
O21 Cl2 2.056(10) 5_575
O22 Cl2 1.596(12) 5_575
O22 O24 1.668(19) .
O22 O23 1.811(15) .
O23 O24 0.916(19) 5_575
O23 Cl2 1.727(16) 5_575
O24 O23 0.916(19) 5_575
O24 Cl2 1.40(2) 5_575

loop_
_geom_hbond_atom_site_label_D
_geom_hbond_atom_site_label_H
_geom_hbond_atom_site_label_A
_geom_hbond_distance_DH
_geom_hbond_distance_HA
_geom_hbond_distance_DA
_geom_hbond_angle_DHA
O3 H31 O1 0.87(3) 1.85(4) 2.718(4) 173(5)
O3 H32 O11 0.87(3) 2.07(4) 2.929(8) 169(6)

loop_
_platon_squeeze_void_nr
_platon_squeeze_void_average_x
_platon_squeeze_void_average_y
_platon_squeeze_void_average_z
_platon_squeeze_void_volume
_platon_squeeze_void_count_electrons
1 0.750 -0.250 0.127 434.4 128.4
2 0.250 0.250 0.373 434.3 129.6
3 0.750 -0.250 0.627 434.4 128.1
4 0.250 0.250 0.873 434.4 129.3
5 0.405 0.129 0.057 17.2 0.3
6 0.095 0.129 0.557 17.2 0.3
7 0.095 0.371 0.057 17.2 0.4
8 0.405 0.371 0.557 17.2 0.2
9 0.595 0.629 0.443 17.2 0.4
10 0.905 0.629 0.943 17.2 0.1
11 0.905 0.871 0.443 17.2 0.1
12 0.595 0.871 0.943 17.2 0.3
